data_7061842
loop_
_publ_author_name
'Castro, Jes\'us'
'Ferraro, Valentina'
'Bortoluzzi, Marco'

_publ_section_title
;
 Visible-emitting Cu(i) complexes with N-functionalized
 benzotriazole-based ligands
;
_journal_issue 39
_journal_name_full 'New Journal of Chemistry'
_journal_page_first 18938
_journal_page_last 18951
_journal_paper_doi 10.1039/D2NJ03165E
_journal_volume 46
_journal_year 2022
_chemical_formula_moiety 'C28 H49 B Cu F4 N5 P2, B F4 '
_chemical_formula_sum 'C28 H49 B Cu F4 N5 P2'
_chemical_formula_weight 668.01
_space_group_crystal_system orthorhombic
_space_group_IT_number 19
_space_group_name_Hall 'P 2ac 2ab'
_space_group_name_H-M_alt 'P 21 21 21'
_atom_sites_solution_hydrogens geom
_atom_sites_solution_primary dual
_audit_creation_method SHELXL-2018/3
_audit_update_record
;
2021-07-30 deposited with the CCDC.	2022-09-08 downloaded from the CCDC.
;
_cell_angle_alpha 90
_cell_angle_beta 90
_cell_angle_gamma 90
_cell_formula_units_Z 4
_cell_length_a 13.5696(6)
_cell_length_b 15.0666(7)
_cell_length_c 16.2774(8)
_cell_measurement_reflns_used 9527
_cell_measurement_temperature 100(2)
_cell_measurement_theta_max 28.29
_cell_measurement_theta_min 2.84
_cell_volume 3327.9(3)
_computing_cell_refinement 'Bruker SAINT'
_computing_data_collection 'Bruker APEX3'
_computing_data_reduction 'Bruker SAINT'
_computing_structure_refinement 'SHELXL-2018/3 (Sheldrick, 2018)'
_computing_structure_solution 'SHELXT 2018/2 (Sheldrick, 2018)'
_diffrn_ambient_temperature 100(2)
_diffrn_measured_fraction_theta_full 0.999
_diffrn_measured_fraction_theta_max 0.999
_diffrn_measurement_device_type 'Bruker D8 Venture Photon II CMOS'
_diffrn_measurement_method '\f and \w scans'
_diffrn_radiation_monochromator 'Incoatec HeliosTM multilayer optics'
_diffrn_radiation_source 'Incoatec high brillance I\muS microsource'
_diffrn_radiation_type MoK\a
_diffrn_radiation_wavelength 0.71073
_diffrn_reflns_av_R_equivalents 0.0330
_diffrn_reflns_av_unetI/netI 0.0238
_diffrn_reflns_Laue_measured_fraction_full 0.999
_diffrn_reflns_Laue_measured_fraction_max 0.999
_diffrn_reflns_limit_h_max 18
_diffrn_reflns_limit_h_min -18
_diffrn_reflns_limit_k_max 20
_diffrn_reflns_limit_k_min -20
_diffrn_reflns_limit_l_max 21
_diffrn_reflns_limit_l_min -21
_diffrn_reflns_number 45415
_diffrn_reflns_point_group_measured_fraction_full 0.999
_diffrn_reflns_point_group_measured_fraction_max 0.999
_diffrn_reflns_theta_full 25.242
_diffrn_reflns_theta_max 28.307
_diffrn_reflns_theta_min 1.954
_exptl_absorpt_coefficient_mu 0.801
_exptl_absorpt_correction_T_max 0.7457
_exptl_absorpt_correction_T_min 0.6651
_exptl_absorpt_correction_type multi-scan
_exptl_absorpt_process_details 'SADABS-2016/2 (Bruker AXS Inc.)'
_exptl_crystal_colour yellow
_exptl_crystal_density_diffrn 1.333
_exptl_crystal_description prism
_exptl_crystal_F_000 1408
_exptl_crystal_size_max 0.173
_exptl_crystal_size_mid 0.135
_exptl_crystal_size_min 0.109
_refine_diff_density_max 3.158
_refine_diff_density_min -0.743
_refine_diff_density_rms 0.109
_refine_ls_abs_structure_details
;
 Refined as an inversion twin.
;
_refine_ls_abs_structure_Flack 0.026(17)
_refine_ls_extinction_method none
_refine_ls_goodness_of_fit_ref 1.090
_refine_ls_hydrogen_treatment constr
_refine_ls_matrix_type full
_refine_ls_number_parameters 383
_refine_ls_number_reflns 8263
_refine_ls_number_restraints 0
_refine_ls_restrained_S_all 1.090
_refine_ls_R_factor_all 0.0543
_refine_ls_R_factor_gt 0.0535
_refine_ls_shift/su_max 0.000
_refine_ls_shift/su_mean 0.000
_refine_ls_structure_factor_coef Fsqd
_refine_ls_weighting_details 'w=1/[\s^2^(Fo^2^)+(0.0785P)^2^+5.0271P] where P=(Fo^2^+2Fc^2^)/3'
_refine_ls_weighting_scheme calc
_refine_ls_wR_factor_gt 0.1396
_refine_ls_wR_factor_ref 0.1402
_reflns_Friedel_coverage 0.802
_reflns_Friedel_fraction_full 0.999
_reflns_Friedel_fraction_max 0.999
_reflns_number_gt 8088
_reflns_number_total 8263
_reflns_threshold_expression 'I > 2\s(I)'
_cod_data_source_file d2nj03165e3.cif
_cod_data_source_block 'data_CuPymbtzPipr'
_cod_depositor_comments 'Adding full bibliography for 7061834--7061843.cif.'
_cod_database_code 7061842
_shelx_shelxl_version_number 2018/3
_shelx_space_group_comment
;
The symmetry employed for this shelxl refinement is uniquely defined
by the following loop, which should always be used as a source of
symmetry information in preference to the above space-group names.
They are only intended as comments.
;
_shelx_estimated_absorpt_t_min 0.874
_shelx_estimated_absorpt_t_max 0.918

loop_
_space_group_symop_operation_xyz
'x, y, z'
'-x+1/2, -y, z+1/2'
'-x, y+1/2, -z+1/2'
'x+1/2, -y+1/2, -z'

loop_
_atom_site_label
_atom_site_type_symbol
_atom_site_fract_x
_atom_site_fract_y
_atom_site_fract_z
_atom_site_U_iso_or_equiv
_atom_site_adp_type
_atom_site_occupancy
_atom_site_site_symmetry_order
_atom_site_calc_flag
_atom_site_refinement_flags_posn
_atom_site_refinement_flags_adp
_atom_site_refinement_flags_occupancy
_atom_site_disorder_assembly
_atom_site_disorder_group
Cu Cu 0.58293(4) 0.54705(4) 0.47650(3) 0.02009(14) Uani 1 1 d . . . . .
N11 N 0.7787(3) 0.5409(3) 0.3932(2) 0.0178(7) Uani 1 1 d . . . . .
N12 N 0.7401(3) 0.5274(3) 0.4705(2) 0.0205(7) Uani 1 1 d . . . . .
N13 N 0.8102(3) 0.4996(3) 0.5187(2) 0.0229(7) Uani 1 1 d . . . . .
C14 C 0.9916(3) 0.4701(3) 0.4992(3) 0.0234(9) Uani 1 1 d . . . . .
H14 H 1.005310 0.455005 0.554666 0.028 Uiso 1 1 calc R U . . .
C15 C 1.0639(3) 0.4691(3) 0.4401(3) 0.0256(9) Uani 1 1 d . . . . .
H15 H 1.128863 0.451806 0.454884 0.031 Uiso 1 1 calc R U . . .
C16 C 1.0436(3) 0.4933(3) 0.3576(3) 0.0253(9) Uani 1 1 d . . . . .
H16 H 1.095659 0.491909 0.318549 0.030 Uiso 1 1 calc R U . . .
C17 C 0.9509(3) 0.5189(3) 0.3321(3) 0.0220(9) Uani 1 1 d . . . . .
H17 H 0.937534 0.535463 0.276889 0.026 Uiso 1 1 calc R U . . .
C18 C 0.8958(3) 0.4945(3) 0.4737(3) 0.0187(8) Uani 1 1 d . . . . .
C19 C 0.8780(3) 0.5190(3) 0.3924(3) 0.0179(8) Uani 1 1 d . . . . .
N1 N 0.6213(3) 0.5810(3) 0.3517(2) 0.0211(7) Uani 1 1 d . . . . .
N5 N 0.7578(3) 0.5855(3) 0.2586(2) 0.0212(7) Uani 1 1 d . . . . .
C2 C 0.5615(3) 0.6069(3) 0.2910(3) 0.0219(9) Uani 1 1 d . . . . .
H2 H 0.493278 0.614266 0.302129 0.026 Uiso 1 1 calc R U . . .
C3 C 0.5961(4) 0.6233(3) 0.2127(3) 0.0242(9) Uani 1 1 d . . . . .
H3 H 0.552969 0.641456 0.169868 0.029 Uiso 1 1 calc R U . . .
C4 C 0.6958(4) 0.6123(3) 0.1991(3) 0.0256(9) Uani 1 1 d . . . . .
H4 H 0.721501 0.623987 0.145915 0.031 Uiso 1 1 calc R U . . .
C6 C 0.7163(3) 0.5714(3) 0.3304(3) 0.0174(8) Uani 1 1 d . . . . .
P1 P 0.55935(8) 0.66914(8) 0.55902(8) 0.0222(2) Uani 1 1 d . . . . .
C21 C 0.6761(4) 0.6875(3) 0.6153(3) 0.0270(10) Uani 1 1 d . . . . .
H21 H 0.729131 0.687798 0.572651 0.032 Uiso 1 1 calc R U . . .
C22 C 0.6990(4) 0.6084(4) 0.6715(3) 0.0314(11) Uani 1 1 d . . . . .
H22A H 0.769506 0.607689 0.684423 0.047 Uiso 1 1 calc R U . . .
H22B H 0.681017 0.553119 0.643520 0.047 Uiso 1 1 calc R U . . .
H22C H 0.660967 0.613802 0.722462 0.047 Uiso 1 1 calc R U . . .
C23 C 0.6884(5) 0.7744(4) 0.6632(5) 0.0460(16) Uani 1 1 d . . . . .
H23A H 0.646939 0.772852 0.712443 0.069 Uiso 1 1 calc R U . . .
H23B H 0.668670 0.824398 0.628410 0.069 Uiso 1 1 calc R U . . .
H23C H 0.757572 0.781442 0.679326 0.069 Uiso 1 1 calc R U . . .
C31 C 0.4642(4) 0.6596(4) 0.6422(4) 0.0319(11) Uani 1 1 d . . . . .
H31 H 0.494184 0.623318 0.687148 0.038 Uiso 1 1 calc R U . . .
C32 C 0.3733(4) 0.6106(4) 0.6136(4) 0.0375(13) Uani 1 1 d . . . . .
H32A H 0.329158 0.600817 0.660415 0.056 Uiso 1 1 calc R U . . .
H32B H 0.392514 0.553206 0.590169 0.056 Uiso 1 1 calc R U . . .
H32C H 0.339249 0.645867 0.571778 0.056 Uiso 1 1 calc R U . . .
C33 C 0.4327(6) 0.7483(5) 0.6805(5) 0.057(2) Uani 1 1 d . . . . .
H33A H 0.396039 0.783163 0.639929 0.086 Uiso 1 1 calc R U . . .
H33B H 0.491291 0.781355 0.697876 0.086 Uiso 1 1 calc R U . . .
H33C H 0.390583 0.736941 0.728331 0.086 Uiso 1 1 calc R U . . .
C41 C 0.5378(4) 0.7760(3) 0.5061(3) 0.0291(10) Uani 1 1 d . . . . .
H41 H 0.530417 0.823192 0.548847 0.035 Uiso 1 1 calc R U . . .
C42 C 0.6262(5) 0.7999(4) 0.4518(4) 0.0420(14) Uani 1 1 d . . . . .
H42A H 0.627663 0.760702 0.403828 0.063 Uiso 1 1 calc R U . . .
H42B H 0.687213 0.792717 0.483348 0.063 Uiso 1 1 calc R U . . .
H42C H 0.620239 0.861700 0.433631 0.063 Uiso 1 1 calc R U . . .
C43 C 0.4432(5) 0.7735(4) 0.4551(4) 0.0440(15) Uani 1 1 d . . . . .
H43A H 0.436165 0.829318 0.424797 0.066 Uiso 1 1 calc R U . . .
H43B H 0.386403 0.765560 0.491597 0.066 Uiso 1 1 calc R U . . .
H43C H 0.446285 0.723903 0.416183 0.066 Uiso 1 1 calc R U . . .
P2 P 0.49825(8) 0.41565(8) 0.46120(7) 0.0198(2) Uani 1 1 d . . . . .
C51 C 0.4374(3) 0.3697(3) 0.5546(3) 0.0233(9) Uani 1 1 d . . . . .
H51 H 0.372753 0.400996 0.559513 0.028 Uiso 1 1 calc R U . . .
C52 C 0.4138(4) 0.2699(3) 0.5533(4) 0.0323(10) Uani 1 1 d . . . . .
H52A H 0.475307 0.235881 0.552191 0.048 Uiso 1 1 calc R U . . .
H52B H 0.374700 0.255942 0.504369 0.048 Uiso 1 1 calc R U . . .
H52C H 0.376175 0.254248 0.602665 0.048 Uiso 1 1 calc R U . . .
C53 C 0.4959(4) 0.3929(4) 0.6326(3) 0.0319(11) Uani 1 1 d . . . . .
H53A H 0.454761 0.382050 0.681024 0.048 Uiso 1 1 calc R U . . .
H53B H 0.515048 0.455550 0.630905 0.048 Uiso 1 1 calc R U . . .
H53C H 0.555113 0.355771 0.635464 0.048 Uiso 1 1 calc R U . . .
C61 C 0.3974(3) 0.4368(3) 0.3872(3) 0.0214(8) Uani 1 1 d . . . . .
H61 H 0.429792 0.453342 0.334202 0.026 Uiso 1 1 calc R U . . .
C62 C 0.3366(4) 0.5173(3) 0.4131(3) 0.0265(9) Uani 1 1 d . . . . .
H62A H 0.287648 0.530608 0.370606 0.040 Uiso 1 1 calc R U . . .
H62B H 0.380154 0.568558 0.420457 0.040 Uiso 1 1 calc R U . . .
H62C H 0.302854 0.504405 0.465037 0.040 Uiso 1 1 calc R U . . .
C63 C 0.3291(5) 0.3593(4) 0.3678(4) 0.0359(12) Uani 1 1 d . . . . .
H63A H 0.292321 0.342729 0.417297 0.054 Uiso 1 1 calc R U . . .
H63B H 0.368206 0.308489 0.349035 0.054 Uiso 1 1 calc R U . . .
H63C H 0.282746 0.376716 0.324492 0.054 Uiso 1 1 calc R U . . .
C71 C 0.5672(4) 0.3224(3) 0.4155(4) 0.0326(11) Uani 1 1 d . . . . .
H71 H 0.520843 0.271118 0.410450 0.039 Uiso 1 1 calc R U . . .
C72 C 0.6527(4) 0.2934(4) 0.4719(6) 0.0490(17) Uani 1 1 d . . . . .
H72A H 0.686219 0.242072 0.447617 0.073 Uiso 1 1 calc R U . . .
H72B H 0.626679 0.277273 0.525981 0.073 Uiso 1 1 calc R U . . .
H72C H 0.699646 0.342452 0.477750 0.073 Uiso 1 1 calc R U . . .
C73 C 0.6042(7) 0.3444(4) 0.3304(5) 0.056(2) Uani 1 1 d . . . . .
H73A H 0.644263 0.398470 0.332603 0.085 Uiso 1 1 calc R U . . .
H73B H 0.547995 0.353838 0.293631 0.085 Uiso 1 1 calc R U . . .
H73C H 0.644368 0.295154 0.309783 0.085 Uiso 1 1 calc R U . . .
B1 B 0.3185(4) 0.5592(4) 0.1762(3) 0.0239(10) Uani 1 1 d . . . . .
F1 F 0.3675(3) 0.6345(2) 0.2029(3) 0.0407(8) Uani 1 1 d . . . . .
F2 F 0.2960(2) 0.5673(3) 0.09331(19) 0.0413(9) Uani 1 1 d . . . . .
F3 F 0.3822(3) 0.4869(2) 0.1869(2) 0.0455(9) Uani 1 1 d . . . . .
F4 F 0.2331(3) 0.5482(3) 0.2213(2) 0.0477(9) Uani 1 1 d . . . . .

loop_
_atom_site_aniso_label
_atom_site_aniso_U_11
_atom_site_aniso_U_22
_atom_site_aniso_U_33
_atom_site_aniso_U_23
_atom_site_aniso_U_13
_atom_site_aniso_U_12
Cu 0.0139(2) 0.0249(3) 0.0215(2) 0.0004(2) -0.00046(19) -0.00002(19)
N11 0.0146(15) 0.0237(17) 0.0151(15) 0.0027(14) -0.0007(12) 0.0027(14)
N12 0.0150(15) 0.0324(19) 0.0141(15) 0.0039(14) 0.0002(13) 0.0011(14)
N13 0.0159(16) 0.035(2) 0.0175(16) 0.0048(16) -0.0009(14) 0.0021(14)
C14 0.0147(18) 0.032(2) 0.024(2) 0.0073(17) -0.0024(15) 0.0017(17)
C15 0.0133(18) 0.031(2) 0.032(2) 0.0050(19) -0.0006(17) 0.0020(16)
C16 0.018(2) 0.033(2) 0.025(2) -0.0010(18) 0.0060(17) 0.0000(18)
C17 0.0171(19) 0.031(2) 0.0182(19) 0.0022(16) 0.0014(16) -0.0033(17)
C18 0.0139(17) 0.0224(19) 0.0198(18) 0.0045(16) -0.0001(15) 0.0004(14)
C19 0.0116(17) 0.0222(19) 0.0198(19) 0.0003(15) -0.0019(15) 0.0012(15)
N1 0.0166(16) 0.0224(17) 0.0241(18) 0.0025(15) -0.0031(14) -0.0001(14)
N5 0.0201(17) 0.0264(18) 0.0172(16) 0.0013(14) -0.0004(14) -0.0031(15)
C2 0.021(2) 0.0213(19) 0.023(2) 0.0027(16) -0.0050(16) -0.0024(16)
C3 0.026(2) 0.024(2) 0.022(2) 0.0032(16) -0.0074(17) -0.0038(18)
C4 0.030(2) 0.032(2) 0.0148(19) 0.0039(17) -0.0027(17) -0.0043(19)
C6 0.0176(18) 0.0183(18) 0.0163(18) 0.0015(14) -0.0039(15) -0.0017(14)
P1 0.0155(5) 0.0240(5) 0.0271(6) -0.0008(4) 0.0014(4) -0.0046(4)
C21 0.026(2) 0.026(2) 0.029(2) -0.0026(19) -0.0064(19) -0.0074(18)
C22 0.036(3) 0.032(2) 0.026(2) 0.0024(19) -0.005(2) -0.004(2)
C23 0.049(4) 0.031(3) 0.058(4) -0.010(3) -0.020(3) -0.006(3)
C31 0.032(3) 0.029(2) 0.035(3) -0.006(2) 0.011(2) -0.005(2)
C32 0.031(3) 0.033(3) 0.049(3) -0.005(2) 0.014(2) -0.006(2)
C33 0.060(4) 0.043(3) 0.069(5) -0.025(3) 0.034(4) -0.020(3)
C41 0.027(2) 0.023(2) 0.038(3) 0.0011(18) -0.004(2) 0.0029(18)
C42 0.044(3) 0.037(3) 0.045(3) 0.012(2) 0.007(3) 0.001(3)
C43 0.039(3) 0.034(3) 0.059(4) 0.006(3) -0.021(3) 0.009(2)
P2 0.0126(4) 0.0255(5) 0.0212(5) -0.0044(4) 0.0006(4) 0.0003(4)
C51 0.020(2) 0.029(2) 0.0207(19) 0.0019(17) -0.0035(16) -0.0026(17)
C52 0.027(2) 0.029(2) 0.041(3) 0.006(2) -0.002(2) -0.010(2)
C53 0.037(3) 0.036(3) 0.023(2) 0.0019(19) -0.007(2) -0.011(2)
C61 0.0199(19) 0.024(2) 0.0199(18) -0.0013(15) -0.0066(15) -0.0043(16)
C62 0.021(2) 0.026(2) 0.032(2) 0.0014(18) -0.0037(19) -0.0023(17)
C63 0.038(3) 0.029(3) 0.040(3) -0.004(2) -0.021(2) -0.007(2)
C71 0.024(2) 0.027(2) 0.046(3) -0.011(2) 0.010(2) 0.0024(19)
C72 0.022(2) 0.036(3) 0.089(5) -0.015(3) -0.002(3) 0.010(2)
C73 0.076(5) 0.030(3) 0.063(4) -0.013(3) 0.043(4) -0.002(3)
B1 0.018(2) 0.034(3) 0.020(2) -0.0010(19) 0.0014(17) -0.002(2)
F1 0.0292(16) 0.0332(17) 0.060(2) -0.0014(16) -0.0138(16) -0.0043(13)
F2 0.0268(15) 0.074(3) 0.0227(14) 0.0028(16) -0.0032(12) 0.0052(16)
F3 0.068(3) 0.0364(17) 0.0319(17) -0.0029(14) -0.0024(17) 0.0180(17)
F4 0.0328(17) 0.078(3) 0.0320(16) -0.0154(19) 0.0110(13) -0.0213(19)

loop_
_atom_type_symbol
_atom_type_description
_atom_type_scat_dispersion_real
_atom_type_scat_dispersion_imag
_atom_type_scat_source
C C 0.0033 0.0016 'International Tables Vol C Tables 4.2.6.8 and 6.1.1.4'
H H 0.0000 0.0000 'International Tables Vol C Tables 4.2.6.8 and 6.1.1.4'
B B 0.0013 0.0007 'International Tables Vol C Tables 4.2.6.8 and 6.1.1.4'
N N 0.0061 0.0033 'International Tables Vol C Tables 4.2.6.8 and 6.1.1.4'
F F 0.0171 0.0103 'International Tables Vol C Tables 4.2.6.8 and 6.1.1.4'
P P 0.1023 0.0942 'International Tables Vol C Tables 4.2.6.8 and 6.1.1.4'
Cu Cu 0.3201 1.2651 'International Tables Vol C Tables 4.2.6.8 and 6.1.1.4'

loop_
_geom_angle_atom_site_label_1
_geom_angle_atom_site_label_2
_geom_angle_atom_site_label_3
_geom_angle
_geom_angle_site_symmetry_1
_geom_angle_site_symmetry_3
_geom_angle_publ_flag
N12 Cu N1 75.58(14) . . ?
N12 Cu P1 105.91(11) . . ?
N1 Cu P1 113.19(11) . . ?
N12 Cu P2 111.75(11) . . ?
N1 Cu P2 102.84(11) . . ?
P1 Cu P2 132.95(5) . . ?
N12 N11 C19 110.0(3) . . ?
N12 N11 C6 119.0(3) . . ?
C19 N11 C6 131.0(4) . . ?
N13 N12 N11 108.7(3) . . ?
N13 N12 Cu 137.7(3) . . ?
N11 N12 Cu 113.4(3) . . ?
N12 N13 C18 108.3(4) . . ?
C15 C14 C18 117.1(4) . . ?
C14 C15 C16 121.4(4) . . ?
C17 C16 C15 122.2(4) . . ?
C16 C17 C19 115.9(4) . . ?
N13 C18 C19 110.1(4) . . ?
N13 C18 C14 129.4(4) . . ?
C19 C18 C14 120.4(4) . . ?
N11 C19 C17 134.2(4) . . ?
N11 C19 C18 102.8(4) . . ?
C17 C19 C18 123.0(4) . . ?
C2 N1 C6 115.1(4) . . ?
C2 N1 Cu 128.2(3) . . ?
C6 N1 Cu 116.7(3) . . ?
C6 N5 C4 114.9(4) . . ?
N1 C2 C3 121.9(4) . . ?
C2 C3 C4 117.3(4) . . ?
N5 C4 C3 122.3(4) . . ?
N5 C6 N1 128.6(4) . . ?
N5 C6 N11 116.2(4) . . ?
N1 C6 N11 115.2(4) . . ?
C41 P1 C21 103.6(2) . . ?
C41 P1 C31 107.1(3) . . ?
C21 P1 C31 104.1(3) . . ?
C41 P1 Cu 116.50(18) . . ?
C21 P1 Cu 106.85(17) . . ?
C31 P1 Cu 117.10(17) . . ?
C23 C21 C22 109.8(5) . . ?
C23 C21 P1 118.2(4) . . ?
C22 C21 P1 110.6(3) . . ?
C32 C31 C33 108.8(5) . . ?
C32 C31 P1 112.2(4) . . ?
C33 C31 P1 114.7(4) . . ?
C43 C41 C42 110.5(5) . . ?
C43 C41 P1 111.4(4) . . ?
C42 C41 P1 110.5(4) . . ?
C71 P2 C61 104.1(2) . . ?
C71 P2 C51 105.7(2) . . ?
C61 P2 C51 105.5(2) . . ?
C71 P2 Cu 116.44(18) . . ?
C61 P2 Cu 106.93(15) . . ?
C51 P2 Cu 116.91(15) . . ?
C53 C51 C52 109.9(4) . . ?
C53 C51 P2 111.1(3) . . ?
C52 C51 P2 116.5(4) . . ?
C63 C61 C62 109.7(4) . . ?
C63 C61 P2 116.9(3) . . ?
C62 C61 P2 110.9(3) . . ?
C73 C71 C72 110.9(6) . . ?
C73 C71 P2 111.8(4) . . ?
C72 C71 P2 111.0(4) . . ?
F4 B1 F1 109.5(4) . . ?
F4 B1 F2 110.0(4) . . ?
F1 B1 F2 109.8(5) . . ?
F4 B1 F3 111.0(5) . . ?
F1 B1 F3 107.5(4) . . ?
F2 B1 F3 109.0(4) . . ?

loop_
_geom_bond_atom_site_label_1
_geom_bond_atom_site_label_2
_geom_bond_distance
_geom_bond_site_symmetry_2
_geom_bond_publ_flag
Cu N12 2.156(4) . ?
Cu N1 2.159(4) . ?
Cu P1 2.3001(13) . ?
Cu P2 2.3026(13) . ?
N11 N12 1.377(5) . ?
N11 C19 1.388(5) . ?
N11 C6 1.405(5) . ?
N12 N13 1.301(5) . ?
N13 C18 1.375(6) . ?
C14 C15 1.374(6) . ?
C14 C18 1.413(6) . ?
C15 C16 1.420(7) . ?
C16 C17 1.380(7) . ?
C17 C19 1.393(6) . ?
C18 C19 1.395(6) . ?
N1 C2 1.337(6) . ?
N1 C6 1.342(6) . ?
N5 C6 1.315(6) . ?
N5 C4 1.344(6) . ?
C2 C3 1.381(7) . ?
C3 C4 1.382(7) . ?
P1 C41 1.849(5) . ?
P1 C21 1.852(5) . ?
P1 C31 1.876(5) . ?
C21 C23 1.532(7) . ?
C21 C22 1.534(7) . ?
C31 C32 1.511(8) . ?
C31 C33 1.537(8) . ?
C41 C43 1.530(8) . ?
C41 C42 1.533(8) . ?
P2 C71 1.844(5) . ?
P2 C61 1.851(4) . ?
P2 C51 1.863(5) . ?
C51 C53 1.537(7) . ?
C51 C52 1.537(7) . ?
C61 C63 1.525(7) . ?
C61 C62 1.526(7) . ?
C71 C73 1.510(9) . ?
C71 C72 1.543(9) . ?
B1 F4 1.383(6) . ?
B1 F1 1.385(6) . ?
B1 F2 1.388(6) . ?
B1 F3 1.401(7) . ?
